data_2211971
loop_
_publ_author_name
'Butt, M. Saeed'
'Akhter, Zareen'
' Bolte, Michael'
'Siddiqi, Humaira M.'

_publ_section_title
;
 5,7-Diiodoquinolin-8-ol
;
_journal_coeditor_code WW2049
_journal_issue 1
_journal_name_full 'Acta Crystallographica Section E'
_journal_page_first o15
_journal_page_last o16
_journal_paper_doi 10.1107/S1600536806050690
_journal_volume 63
_journal_year 2007
_chemical_formula_iupac 'C9 H5 I2 N O'
_chemical_formula_moiety 'C9 H5 I2 N O'
_chemical_formula_sum 'C9 H5 I2 N O'
_chemical_formula_weight 396.94
_chemical_melting_point 472.0(10)
_chemical_name_systematic
;
5,7-Diiodoquinolin-8-ol
;
_space_group_IT_number 13
_symmetry_cell_setting monoclinic
_symmetry_space_group_name_Hall '-P 2yc'
_symmetry_space_group_name_H-M 'P 1 2/c 1'
_atom_sites_solution_hydrogens geom
_atom_sites_solution_primary direct
_atom_sites_solution_secondary difmap
_audit_creation_method SHELXL97
_cell_angle_alpha 90.00
_cell_angle_beta 96.801(7)
_cell_angle_gamma 90.00
_cell_formula_units_Z 4
_cell_length_a 14.1699(13)
_cell_length_b 4.2915(4)
_cell_length_c 16.1565(13)
_cell_measurement_reflns_used 7152
_cell_measurement_temperature 173(2)
_cell_measurement_theta_max 27.2
_cell_measurement_theta_min 3.6
_cell_volume 975.57(15)
_computing_cell_refinement X-AREA
_computing_data_collection 'X-AREA (Stoe & Cie, 2001)'
_computing_data_reduction X-AREA
_computing_molecular_graphics
;
PLATON (Spek, 2003) and XP in SHELXTL-Plus (Sheldrick, 1991)
;
_computing_publication_material 'SHELXL97 and PLATON'
_computing_structure_refinement 'SHELXL97 (Sheldrick, 1997)'
_computing_structure_solution 'SHELXS86 (Sheldrick, 1990)'
_diffrn_ambient_temperature 173(2)
_diffrn_measured_fraction_theta_full 0.995
_diffrn_measured_fraction_theta_max 0.995
_diffrn_measurement_device_type 'Stoe IPDS-II two-circle'
_diffrn_measurement_method \w
_diffrn_radiation_monochromator graphite
_diffrn_radiation_source 'fine-focus sealed tube'
_diffrn_radiation_type MoK\a
_diffrn_radiation_wavelength 0.71073
_diffrn_reflns_av_R_equivalents 0.0462
_diffrn_reflns_av_sigmaI/netI 0.0289
_diffrn_reflns_limit_h_max 18
_diffrn_reflns_limit_h_min -18
_diffrn_reflns_limit_k_max 5
_diffrn_reflns_limit_k_min -5
_diffrn_reflns_limit_l_max 21
_diffrn_reflns_limit_l_min -20
_diffrn_reflns_number 7396
_diffrn_reflns_theta_full 25.00
_diffrn_reflns_theta_max 27.49
_diffrn_reflns_theta_min 3.62
_diffrn_standards_number 0
_exptl_absorpt_coefficient_mu 6.404
_exptl_absorpt_correction_T_max 0.5268
_exptl_absorpt_correction_T_min 0.3181
_exptl_absorpt_correction_type multi-scan
_exptl_absorpt_process_details '(MULABS; Spek, 2003; Blessing, 1995)'
_exptl_crystal_colour yellow
_exptl_crystal_density_diffrn 2.703
_exptl_crystal_density_method 'not measured'
_exptl_crystal_description rod
_exptl_crystal_F_000 720
_exptl_crystal_size_max 0.31
_exptl_crystal_size_mid 0.11
_exptl_crystal_size_min 0.10
_refine_diff_density_max 1.251
_refine_diff_density_min -1.231
_refine_ls_extinction_coef 0.0083(5)
_refine_ls_extinction_expression Fc^*^=kFc[1+0.001xFc^2^\l^3^/sin(2\q)]^-1/4^
_refine_ls_extinction_method SHELXL97
_refine_ls_goodness_of_fit_ref 1.174
_refine_ls_hydrogen_treatment constr
_refine_ls_matrix_type full
_refine_ls_number_parameters 120
_refine_ls_number_reflns 2244
_refine_ls_number_restraints 0
_refine_ls_restrained_S_all 1.174
_refine_ls_R_factor_all 0.0324
_refine_ls_R_factor_gt 0.0308
_refine_ls_shift/su_max 0.001
_refine_ls_shift/su_mean 0.000
_refine_ls_structure_factor_coef Fsqd
_refine_ls_weighting_details 'calc w=1/[\s^2^(Fo^2^)+(0.0385P)^2^+2.4632P] where P=(Fo^2^+2Fc^2^)/3'
_refine_ls_weighting_scheme calc
_refine_ls_wR_factor_gt 0.0761
_refine_ls_wR_factor_ref 0.0771
_reflns_number_gt 2163
_reflns_number_total 2244
_reflns_threshold_expression I>2\s(I)
_cod_data_source_file ww2049.cif
_cod_data_source_block I
_cod_depositor_comments
;
The following automatic conversions were performed:
'_symmetry_cell_setting' value 'Monoclinic' changed to 'monoclinic'
according to '/home/saulius/struct/CIF-dictionaries/cif_core.dic'
dictionary named 'cif_core.dic' version 2.4.1 from 2010-06-29.

Automatic conversion script
Id: cif_fix_enum 1527 2010-12-29 10:47:43Z saulius 

The following automatic conversions were performed:

'_symmetry_cell_setting' value 'Monoclinic' changed to 'monoclinic'
according to /home/saulius/struct/CIF-dictionaries/cif_core.dic
dictionary named 'cif_core.dic' version 2.4.1 from 2010-06-29.

Automatic conversion script
Id: cif_fix_values 1715 2011-07-08 13:25:40Z adriana 
;
_cod_original_sg_symbol_H-M 'P 2/c'
_cod_database_code 2211971
_cod_database_fobs_code 2211971

loop_
_symmetry_equiv_pos_as_xyz
'x, y, z'
'-x, y, -z+1/2'
'-x, -y, -z'
'x, -y, z-1/2'

loop_
_atom_site_type_symbol
_atom_site_label
_atom_site_fract_x
_atom_site_fract_y
_atom_site_fract_z
_atom_site_U_iso_or_equiv
_atom_site_adp_type
_atom_site_calc_flag
_atom_site_refinement_flags
_atom_site_occupancy
I I1 0.199166(19) 1.16860(6) 0.595651(15) 0.02198(12) Uani d . 1
I I2 0.062028(18) 0.50962(6) 0.884895(17) 0.02272(12) Uani d . 1
O O1 0.3950(2) 0.8966(8) 0.68130(19) 0.0244(6) Uani d . 1
H H1 0.4428 0.7834 0.6942 0.029 Uiso calc R 1
C C1 0.3270(3) 0.8246(9) 0.7300(2) 0.0179(7) Uani d . 1
C C2 0.2343(3) 0.9234(9) 0.7074(2) 0.0168(7) Uani d . 1
C C3 0.1599(3) 0.8430(9) 0.7548(2) 0.0167(7) Uani d . 1
H H3 0.0975 0.9198 0.7390 0.020 Uiso calc R 1
C C4 0.1780(3) 0.6540(9) 0.8236(2) 0.0168(7) Uani d . 1
C C5 0.2723(3) 0.5472(9) 0.8502(2) 0.0159(7) Uani d . 1
C C6 0.3471(3) 0.6446(9) 0.8039(2) 0.0178(7) Uani d . 1
N N7 0.4399(3) 0.5647(9) 0.8275(2) 0.0211(7) Uani d . 1
C C8 0.4603(3) 0.3821(11) 0.8938(3) 0.0244(8) Uani d . 1
H H8 0.5248 0.3261 0.9097 0.029 Uiso calc R 1
C C9 0.3907(3) 0.2676(11) 0.9418(3) 0.0228(8) Uani d . 1
H H9 0.4081 0.1343 0.9880 0.027 Uiso calc R 1
C C10 0.2973(3) 0.3523(10) 0.9205(3) 0.0206(8) Uani d . 1
H H10 0.2497 0.2806 0.9526 0.025 Uiso calc R 1

loop_
_atom_site_aniso_label
_atom_site_aniso_U_11
_atom_site_aniso_U_22
_atom_site_aniso_U_33
_atom_site_aniso_U_12
_atom_site_aniso_U_13
_atom_site_aniso_U_23
I1 0.02860(18) 0.02110(17) 0.01693(16) 0.00530(10) 0.00559(10) 0.00259(9)
I2 0.01802(17) 0.02671(18) 0.02479(17) -0.00249(9) 0.00822(11) 0.00300(10)
O1 0.0171(13) 0.0334(16) 0.0241(14) 0.0032(13) 0.0079(11) 0.0093(14)
C1 0.0193(18) 0.0184(18) 0.0166(17) -0.0029(14) 0.0044(14) -0.0008(15)
C2 0.0219(19) 0.0141(16) 0.0146(16) -0.0002(14) 0.0023(14) -0.0009(14)
C3 0.0138(16) 0.0178(17) 0.0185(17) -0.0010(13) 0.0016(13) -0.0024(14)
C4 0.0131(17) 0.0203(18) 0.0176(17) -0.0038(13) 0.0048(13) -0.0040(15)
C5 0.0169(17) 0.0154(16) 0.0154(16) -0.0031(14) 0.0019(13) -0.0011(14)
C6 0.0161(17) 0.0189(18) 0.0187(17) -0.0014(14) 0.0026(13) -0.0052(15)
N7 0.0188(16) 0.0257(17) 0.0191(16) 0.0013(14) 0.0039(13) -0.0005(14)
C8 0.0211(19) 0.028(2) 0.0237(19) 0.0050(17) 0.0008(15) -0.0021(18)
C9 0.024(2) 0.0229(19) 0.0203(19) 0.0025(16) -0.0005(15) 0.0028(16)
C10 0.024(2) 0.0211(19) 0.0170(17) -0.0013(15) 0.0043(14) 0.0006(16)

loop_
_atom_type_symbol
_atom_type_description
_atom_type_scat_dispersion_real
_atom_type_scat_dispersion_imag
_atom_type_scat_source
C C 0.0033 0.0016 'International Tables Vol C Tables 4.2.6.8 and 6.1.1.4'
H H 0.0000 0.0000 'International Tables Vol C Tables 4.2.6.8 and 6.1.1.4'
I I -0.4742 1.8119 'International Tables Vol C Tables 4.2.6.8 and 6.1.1.4'
N N 0.0061 0.0033 'International Tables Vol C Tables 4.2.6.8 and 6.1.1.4'
O O 0.0106 0.0060 'International Tables Vol C Tables 4.2.6.8 and 6.1.1.4'

loop_
_geom_angle_atom_site_label_1
_geom_angle_atom_site_label_2
_geom_angle_atom_site_label_3
_geom_angle
C1 O1 H1 109.5
O1 C1 C2 119.7(4)
O1 C1 C6 121.9(4)
C2 C1 C6 118.4(4)
C1 C2 C3 121.6(4)
C1 C2 I1 120.1(3)
C3 C2 I1 118.1(3)
C4 C3 C2 120.1(3)
C4 C3 H3 120.0
C2 C3 H3 120.0
C3 C4 C5 120.7(3)
C3 C4 I2 118.2(3)
C5 C4 I2 121.1(3)
C10 C5 C4 124.4(4)
C10 C5 C6 117.4(4)
C4 C5 C6 118.2(4)
N7 C6 C1 117.4(4)
N7 C6 C5 121.8(4)
C1 C6 C5 120.8(4)
C8 N7 C6 118.8(4)
N7 C8 C9 123.2(4)
N7 C8 H8 118.4
C9 C8 H8 118.4
C10 C9 C8 119.0(4)
C10 C9 H9 120.5
C8 C9 H9 120.5
C9 C10 C5 119.8(4)
C9 C10 H10 120.1
C5 C10 H10 120.1

loop_
_geom_bond_atom_site_label_1
_geom_bond_atom_site_label_2
_geom_bond_distance
I1 C2 2.098(4)
I2 C4 2.110(4)
O1 C1 1.350(5)
O1 H1 0.8400
C1 C2 1.388(6)
C1 C6 1.421(6)
C2 C3 1.417(5)
C3 C4 1.375(6)
C3 H3 0.9500
C4 C5 1.430(5)
C5 C10 1.420(6)
C5 C6 1.430(5)
C6 N7 1.370(5)
N7 C8 1.332(6)
C8 C9 1.413(6)
C8 H8 0.9500
C9 C10 1.376(6)
C9 H9 0.9500
C10 H10 0.9500

loop_
_geom_hbond_atom_site_label_D
_geom_hbond_atom_site_label_H
_geom_hbond_atom_site_label_A
_geom_hbond_site_symmetry_A
_geom_hbond_distance_DH
_geom_hbond_distance_HA
_geom_hbond_distance_DA
_geom_hbond_angle_DHA
O1 H1 N7 2_656 0.84 1.98 2.757(5) 154.4

loop_
_geom_torsion_atom_site_label_1
_geom_torsion_atom_site_label_2
_geom_torsion_atom_site_label_3
_geom_torsion_atom_site_label_4
_geom_torsion
O1 C1 C2 C3 177.5(4)
C6 C1 C2 C3 -1.5(6)
O1 C1 C2 I1 2.3(5)
C6 C1 C2 I1 -176.6(3)
C1 C2 C3 C4 -2.2(6)
I1 C2 C3 C4 173.0(3)
C2 C3 C4 C5 2.7(6)
C2 C3 C4 I2 -174.5(3)
C3 C4 C5 C10 179.9(4)
I2 C4 C5 C10 -3.0(6)
C3 C4 C5 C6 0.5(6)
I2 C4 C5 C6 177.6(3)
O1 C1 C6 N7 4.7(6)
C2 C1 C6 N7 -176.4(4)
O1 C1 C6 C5 -174.2(4)
C2 C1 C6 C5 4.7(6)
C10 C5 C6 N7 -2.5(6)
C4 C5 C6 N7 176.9(4)
C10 C5 C6 C1 176.3(4)
C4 C5 C6 C1 -4.3(6)
C1 C6 N7 C8 -176.4(4)
C5 C6 N7 C8 2.4(6)
C6 N7 C8 C9 -0.5(7)
N7 C8 C9 C10 -1.3(7)
C8 C9 C10 C5 1.2(7)
C4 C5 C10 C9 -178.7(4)
C6 C5 C10 C9 0.6(6)

loop_
_cod_related_entry_id
_cod_related_entry_database
_cod_related_entry_code
1 ChemSpider 3597
